data_9001249
loop_
_publ_author_name
'Bayliss, P.'

_publ_section_title
;Crystal chemistry and crystallography of some minerals within the pyrite
 group
;
_journal_name_full 'American Mineralogist'
_journal_page_first 1168
_journal_page_last 1176
_journal_volume 74
_journal_year 1989
_chemical_formula_sum 'Cu0.7 Fe0.3 S2'
_chemical_name_mineral Fukuchilite
_space_group_IT_number 205
_symmetry_space_group_name_Hall '-P 2ac 2ab 3'
_symmetry_space_group_name_H-M 'P a -3'
_cell_angle_alpha 90
_cell_angle_beta 90
_cell_angle_gamma 90
_cell_length_a 5.585
_cell_length_b 5.585
_cell_length_c 5.585
_cell_formula_units_Z 4
_cell_volume 174.209
_database_code_amcsd 0001276
_exptl_crystal_density_diffrn 4.780
_cod_original_sg_symbol_H-M 'P a 3'
_cod_original_formula_sum '(Cu.7 Fe.3) S2'
_cod_database_code 9001249

loop_
_space_group_symop_operation_xyz
x,y,z
1/2+z,x,1/2-y
z,1/2-x,1/2+y
1/2-z,1/2+x,y
-z,-x,-y
1/2+y,1/2-z,-x
1/2-y,-z,1/2+x
-y,1/2+z,1/2-x
y,z,x
x,1/2-y,1/2+z
1/2-x,1/2+y,z
1/2+x,y,1/2-z
-x,-y,-z
1/2-z,-x,1/2+y
-z,1/2+x,1/2-y
1/2+z,1/2-x,-y
z,x,y
1/2-y,1/2+z,x
1/2+y,z,1/2-x
y,1/2-z,1/2+x
-y,-z,-x
-x,1/2+y,1/2-z
1/2+x,1/2-y,-z
1/2-x,-y,1/2+z

loop_
_atom_site_label
_atom_site_fract_x
_atom_site_fract_y
_atom_site_fract_z
_atom_site_occupancy
Cu 0.00000 0.00000 0.00000 0.70000
Fe 0.00000 0.00000 0.00000 0.30000
S 0.39510 0.39510 0.39510 1.00000

loop_
_cod_related_entry_id
_cod_related_entry_database
_cod_related_entry_code
1 AMCSD 0001276
